data_7053758
loop_
_publ_author_name
'Cornago, Pilar'
'Cabildo, Pilar'
'Claramunt, Rosa M.'
'Bouissane, Latifa'
'Pinilla, Elena'
'Torres, M. Rosario'
'Elguero, Jos\'e'

_publ_section_title
;
 The annular tautomerism of the curcuminoid NH-pyrazoles
;
_journal_issue 1
_journal_name_full 'New Journal of Chemistry'
_journal_page_first 125
_journal_paper_doi 10.1039/b812018h
_journal_volume 33
_journal_year 2009
_chemical_formula_sum 'C21 H20 N2 O4'
_chemical_formula_weight 364.39
_chemical_name_systematic
;
?
;
_space_group_IT_number 14
_symmetry_cell_setting monoclinic
_symmetry_space_group_name_Hall '-P 2ybc'
_symmetry_space_group_name_H-M 'P 1 21/c 1'
_atom_sites_solution_hydrogens geom
_atom_sites_solution_primary direct
_atom_sites_solution_secondary difmap
_audit_creation_method SHELXL-97
_cell_angle_alpha 90.00
_cell_angle_beta 101.060(3)
_cell_angle_gamma 90.00
_cell_formula_units_Z 4
_cell_length_a 8.2394(10)
_cell_length_b 14.0198(17)
_cell_length_c 16.306(2)
_cell_measurement_temperature 296(2)
_cell_volume 1848.6(4)
_computing_cell_refinement 'Bruker SMART'
_computing_data_collection 'Bruker SMART'
_computing_data_reduction 'Bruker SHELXTL'
_computing_molecular_graphics 'Bruker SHELXTL'
_computing_publication_material 'Bruker SHELXTL'
_computing_structure_refinement 'SHELXL-97 (Sheldrick, 1997)'
_computing_structure_solution 'SHELXS-97 (Sheldrick, 1990)'
_diffrn_ambient_temperature 296(2)
_diffrn_measured_fraction_theta_full 0.996
_diffrn_measured_fraction_theta_max 0.996
_diffrn_measurement_device_type 'CCD area detector'
_diffrn_measurement_method 'phi and omega scans'
_diffrn_radiation_monochromator graphite
_diffrn_radiation_source 'fine-focus sealed tube'
_diffrn_radiation_type MoK\a
_diffrn_radiation_wavelength 0.71073
_diffrn_reflns_av_R_equivalents 0.1198
_diffrn_reflns_av_sigmaI/netI 0.1133
_diffrn_reflns_limit_h_max 9
_diffrn_reflns_limit_h_min -9
_diffrn_reflns_limit_k_max 16
_diffrn_reflns_limit_k_min -16
_diffrn_reflns_limit_l_max 19
_diffrn_reflns_limit_l_min -18
_diffrn_reflns_number 13998
_diffrn_reflns_theta_full 25.00
_diffrn_reflns_theta_max 25.00
_diffrn_reflns_theta_min 1.93
_exptl_absorpt_coefficient_mu 0.092
_exptl_absorpt_correction_type none
_exptl_crystal_colour colorless
_exptl_crystal_density_diffrn 1.309
_exptl_crystal_density_method 'not measured'
_exptl_crystal_description prismatic
_exptl_crystal_F_000 768
_exptl_crystal_size_max 0.40
_exptl_crystal_size_mid 0.08
_exptl_crystal_size_min 0.05
_refine_diff_density_max 0.232
_refine_diff_density_min -0.278
_refine_diff_density_rms 0.058
_refine_ls_extinction_method none
_refine_ls_goodness_of_fit_ref 0.912
_refine_ls_hydrogen_treatment constr
_refine_ls_matrix_type full
_refine_ls_number_parameters 245
_refine_ls_number_reflns 3244
_refine_ls_number_restraints 0
_refine_ls_restrained_S_all 0.912
_refine_ls_R_factor_all 0.1461
_refine_ls_R_factor_gt 0.0539
_refine_ls_shift/su_max 0.001
_refine_ls_shift/su_mean 0.000
_refine_ls_structure_factor_coef Fsqd
_refine_ls_weighting_details 'calc w=1/[\s^2^(Fo^2^)+(0.0850P)^2^+0.0000P] where P=(Fo^2^+2Fc^2^)/3'
_refine_ls_weighting_scheme calc
_refine_ls_wR_factor_gt 0.1279
_refine_ls_wR_factor_ref 0.1808
_reflns_number_gt 1418
_reflns_number_total 3244
_reflns_threshold_expression >2sigma(I)
_cod_data_source_file b812018hsup1.cif
_cod_data_source_block comp3
_cod_depositor_comments
;
The following automatic conversions were performed:

'_symmetry_cell_setting' value 'Monoclinic' changed to 'monoclinic'
according to /home/saulius/struct/CIF-dictionaries/cif_core.dic
dictionary named 'cif_core.dic' version 2.4.2 from 2011-04-26.

Automatic conversion script
Id: cif_fix_values 1891 2012-01-12 08:04:46Z andrius 
;
_cod_original_cell_volume 1848.7(4)
_cod_original_sg_symbol_H-M P2(1)/c
_cod_database_code 7053758

loop_
_symmetry_equiv_pos_as_xyz
'x, y, z'
'-x, y+1/2, -z+1/2'
'-x, -y, -z'
'x, -y-1/2, z-1/2'

loop_
_atom_site_label
_atom_site_type_symbol
_atom_site_fract_x
_atom_site_fract_y
_atom_site_fract_z
_atom_site_U_iso_or_equiv
_atom_site_adp_type
_atom_site_occupancy
_atom_site_symmetry_multiplicity
_atom_site_calc_flag
_atom_site_refinement_flags
N1 N 0.7981(4) -0.0874(2) 0.47765(16) 0.0414(8) Uani 1 1 d .
H1B H 0.8479 -0.1418 0.4448 0.050 Uiso 1 1 d R
O1 O 0.2658(4) 0.20706(18) 0.92513(16) 0.0669(9) Uani 1 1 d .
H1A H 0.2216 0.2859 0.9152 0.080 Uiso 1 1 d R
N2 N 0.7324(4) -0.0950(2) 0.54736(17) 0.0413(8) Uani 1 1 d .
O2 O 0.3461(3) 0.02550(17) 0.91249(15) 0.0554(8) Uani 1 1 d .
C3 C 0.6912(4) -0.0054(2) 0.5651(2) 0.0381(9) Uani 1 1 d .
O3 O 1.0726(4) 0.22812(17) 0.04960(15) 0.0647(9) Uani 1 1 d .
H3 H 1.1467 0.1670 0.0348 0.078 Uiso 1 1 d R
C4 C 0.7317(4) 0.0578(3) 0.5058(2) 0.0418(10) Uani 1 1 d .
H4 H 0.7165 0.1236 0.5042 0.050 Uiso 1 1 calc R
O4 O 1.1251(4) 0.04887(17) 0.09858(16) 0.0624(8) Uani 1 1 d .
C5 C 0.7984(4) 0.0037(2) 0.4503(2) 0.0380(9) Uani 1 1 d .
C6 C 0.6151(4) 0.0128(3) 0.6364(2) 0.0434(10) Uani 1 1 d .
H6 H 0.6021 -0.0383 0.6709 0.052 Uiso 1 1 calc R
C7 C 0.5626(5) 0.0978(3) 0.6556(2) 0.0467(10) Uani 1 1 d .
H7 H 0.5788 0.1475 0.6203 0.056 Uiso 1 1 calc R
C8 C 0.4822(5) 0.1239(2) 0.7253(2) 0.0424(10) Uani 1 1 d .
C9 C 0.4524(4) 0.0579(3) 0.7855(2) 0.0424(10) Uani 1 1 d .
H9 H 0.4819 -0.0056 0.7808 0.051 Uiso 1 1 calc R
C10 C 0.3806(5) 0.0854(3) 0.8512(2) 0.0426(10) Uani 1 1 d .
C11 C 0.3336(5) 0.1804(3) 0.8584(2) 0.0494(11) Uani 1 1 d .
C12 C 0.3579(5) 0.2438(3) 0.7981(2) 0.0632(13) Uani 1 1 d .
H12 H 0.3244 0.3068 0.8015 0.076 Uiso 1 1 calc R
C13 C 0.4311(5) 0.2167(3) 0.7325(2) 0.0560(12) Uani 1 1 d .
H13 H 0.4461 0.2615 0.6926 0.067 Uiso 1 1 calc R
C14 C 0.4053(5) -0.0706(3) 0.9126(2) 0.0584(12) Uani 1 1 d .
H14A H 0.3806 -0.1039 0.9602 0.088 Uiso 1 1 calc R
H14B H 0.5227 -0.0701 0.9153 0.088 Uiso 1 1 calc R
H14C H 0.3522 -0.1022 0.8623 0.088 Uiso 1 1 calc R
C15 C 0.8598(4) 0.0265(3) 0.3750(2) 0.0419(10) Uani 1 1 d .
H15 H 0.8978 -0.0237 0.3466 0.050 Uiso 1 1 calc R
C16 C 0.8657(5) 0.1131(3) 0.3438(2) 0.0486(11) Uani 1 1 d .
H16 H 0.8289 0.1624 0.3738 0.058 Uiso 1 1 calc R
C17 C 0.9234(5) 0.1407(3) 0.2678(2) 0.0449(10) Uani 1 1 d .
C18 C 0.9990(5) 0.0758(3) 0.2218(2) 0.0449(10) Uani 1 1 d .
H18 H 1.0158 0.0132 0.2401 0.054 Uiso 1 1 calc R
C19 C 1.0490(5) 0.1043(2) 0.1489(2) 0.0453(10) Uani 1 1 d .
C20 C 1.0240(5) 0.1986(3) 0.1221(2) 0.0488(11) Uani 1 1 d .
C21 C 0.9488(5) 0.2616(3) 0.1662(2) 0.0564(12) Uani 1 1 d .
H21 H 0.9301 0.3240 0.1473 0.068 Uiso 1 1 calc R
C22 C 0.8999(5) 0.2335(3) 0.2391(2) 0.0535(11) Uani 1 1 d .
H22 H 0.8506 0.2775 0.2692 0.064 Uiso 1 1 calc R
C23 C 1.1206(6) -0.0513(3) 0.1090(3) 0.0625(12) Uani 1 1 d .
H23A H 1.1782 -0.0817 0.0702 0.094 Uiso 1 1 calc R
H23B H 1.0077 -0.0725 0.0988 0.094 Uiso 1 1 calc R
H23C H 1.1727 -0.0677 0.1650 0.094 Uiso 1 1 calc R

loop_
_atom_site_aniso_label
_atom_site_aniso_U_11
_atom_site_aniso_U_22
_atom_site_aniso_U_33
_atom_site_aniso_U_23
_atom_site_aniso_U_13
_atom_site_aniso_U_12
N1 0.059(2) 0.0384(18) 0.0335(17) 0.0009(14) 0.0263(16) 0.0018(15)
O1 0.106(2) 0.0453(16) 0.0652(18) -0.0067(14) 0.0550(18) 0.0070(16)
N2 0.053(2) 0.0396(19) 0.0363(18) -0.0004(14) 0.0220(16) -0.0006(15)
O2 0.084(2) 0.0438(16) 0.0466(16) 0.0002(13) 0.0321(15) 0.0025(14)
C3 0.046(2) 0.039(2) 0.031(2) -0.0056(17) 0.0125(19) 0.0003(18)
O3 0.109(2) 0.0405(16) 0.0570(18) 0.0091(13) 0.0460(17) -0.0046(15)
C4 0.053(3) 0.037(2) 0.040(2) 0.0012(18) 0.019(2) -0.0007(18)
O4 0.096(2) 0.0406(16) 0.0633(18) 0.0035(14) 0.0473(17) 0.0053(15)
C5 0.039(2) 0.041(2) 0.037(2) 0.0013(18) 0.0124(18) -0.0021(17)
C6 0.052(3) 0.042(2) 0.040(2) 0.0013(18) 0.020(2) -0.0001(19)
C7 0.059(3) 0.046(2) 0.041(2) -0.0017(19) 0.025(2) -0.003(2)
C8 0.050(3) 0.039(2) 0.042(2) -0.0050(18) 0.020(2) -0.0030(19)
C9 0.050(3) 0.040(2) 0.041(2) -0.0084(18) 0.019(2) -0.0014(18)
C10 0.050(3) 0.044(2) 0.037(2) -0.0013(18) 0.016(2) -0.0037(19)
C11 0.067(3) 0.042(2) 0.049(2) -0.0093(19) 0.034(2) 0.000(2)
C12 0.097(4) 0.039(2) 0.067(3) -0.002(2) 0.048(3) 0.009(2)
C13 0.083(3) 0.042(2) 0.051(3) 0.003(2) 0.033(2) 0.005(2)
C14 0.074(3) 0.046(3) 0.058(3) 0.003(2) 0.019(2) 0.000(2)
C15 0.049(2) 0.044(2) 0.037(2) 0.0009(18) 0.019(2) 0.0007(19)
C16 0.065(3) 0.043(2) 0.042(2) -0.0035(19) 0.022(2) 0.001(2)
C17 0.062(3) 0.039(2) 0.037(2) 0.0023(18) 0.019(2) -0.003(2)
C18 0.059(3) 0.033(2) 0.046(2) 0.0074(18) 0.019(2) -0.0010(18)
C19 0.062(3) 0.037(2) 0.042(2) 0.0009(18) 0.024(2) -0.0005(19)
C20 0.067(3) 0.040(2) 0.045(2) 0.0035(19) 0.026(2) -0.007(2)
C21 0.083(3) 0.034(2) 0.059(3) 0.004(2) 0.030(3) -0.006(2)
C22 0.075(3) 0.040(2) 0.052(3) -0.002(2) 0.030(2) 0.002(2)
C23 0.085(3) 0.041(2) 0.069(3) -0.005(2) 0.032(3) 0.003(2)

loop_
_atom_type_symbol
_atom_type_description
_atom_type_scat_dispersion_real
_atom_type_scat_dispersion_imag
_atom_type_scat_source
C C 0.0033 0.0016 'International Tables Vol C Tables 4.2.6.8 and 6.1.1.4'
H H 0.0000 0.0000 'International Tables Vol C Tables 4.2.6.8 and 6.1.1.4'
N N 0.0061 0.0033 'International Tables Vol C Tables 4.2.6.8 and 6.1.1.4'
O O 0.0106 0.0060 'International Tables Vol C Tables 4.2.6.8 and 6.1.1.4'

loop_
_geom_angle_atom_site_label_1
_geom_angle_atom_site_label_2
_geom_angle_atom_site_label_3
_geom_angle
N2 N1 C5 112.2(3)
N2 N1 H1B 128.6
C5 N1 H1B 119.3
C11 O1 H1A 108.2
C3 N2 N1 105.3(3)
C10 O2 C14 117.2(3)
N2 C3 C4 109.8(3)
N2 C3 C6 120.2(3)
C4 C3 C6 129.9(3)
C20 O3 H3 102.6
C5 C4 C3 106.5(3)
C5 C4 H4 126.7
C3 C4 H4 126.7
C19 O4 C23 117.8(3)
N1 C5 C4 106.2(3)
N1 C5 C15 120.6(3)
C4 C5 C15 133.2(3)
C7 C6 C3 124.1(3)
C7 C6 H6 117.9
C3 C6 H6 117.9
C6 C7 C8 128.6(3)
C6 C7 H7 115.7
C8 C7 H7 115.7
C13 C8 C9 117.7(3)
C13 C8 C7 119.4(3)
C9 C8 C7 122.9(3)
C10 C9 C8 121.3(3)
C10 C9 H9 119.3
C8 C9 H9 119.3
C9 C10 O2 125.1(3)
C9 C10 C11 119.9(3)
O2 C10 C11 114.9(3)
O1 C11 C12 122.2(3)
O1 C11 C10 119.3(3)
C12 C11 C10 118.6(3)
C13 C12 C11 121.6(4)
C13 C12 H12 119.2
C11 C12 H12 119.2
C12 C13 C8 120.8(4)
C12 C13 H13 119.6
C8 C13 H13 119.6
O2 C14 H14A 109.5
O2 C14 H14B 109.5
H14A C14 H14B 109.5
O2 C14 H14C 109.5
H14A C14 H14C 109.5
H14B C14 H14C 109.5
C16 C15 C5 124.9(3)
C16 C15 H15 117.5
C5 C15 H15 117.5
C15 C16 C17 127.7(3)
C15 C16 H16 116.1
C17 C16 H16 116.1
C18 C17 C22 118.6(3)
C18 C17 C16 122.2(3)
C22 C17 C16 119.2(3)
C19 C18 C17 120.5(3)
C19 C18 H18 119.7
C17 C18 H18 119.7
C18 C19 O4 126.6(3)
C18 C19 C20 119.3(3)
O4 C19 C20 114.1(3)
O3 C20 C21 119.6(3)
O3 C20 C19 120.1(3)
C21 C20 C19 120.3(3)
C20 C21 C22 120.4(4)
C20 C21 H21 119.8
C22 C21 H21 119.8
C21 C22 C17 120.9(3)
C21 C22 H22 119.5
C17 C22 H22 119.5
O4 C23 H23A 109.5
O4 C23 H23B 109.5
H23A C23 H23B 109.5
O4 C23 H23C 109.5
H23A C23 H23C 109.5
H23B C23 H23C 109.5

loop_
_geom_bond_atom_site_label_1
_geom_bond_atom_site_label_2
_geom_bond_distance
N1 N2 1.354(3)
N1 C5 1.353(4)
N1 H1B 1.0584
O1 C11 1.368(4)
O1 H1A 1.1654
N2 C3 1.347(4)
O2 C10 1.376(4)
O2 C14 1.433(4)
C3 C4 1.399(4)
C3 C6 1.445(4)
O3 C20 1.382(4)
O3 H3 1.1049
C4 C5 1.373(4)
C4 H4 0.9300
O4 C19 1.366(4)
O4 C23 1.416(4)
C5 C15 1.450(4)
C6 C7 1.327(4)
C6 H6 0.9300
C7 C8 1.467(4)
C7 H7 0.9300
C8 C13 1.379(5)
C8 C9 1.404(4)
C9 C10 1.374(4)
C9 H9 0.9300
C10 C11 1.399(5)
C11 C12 1.368(5)
C12 C13 1.378(5)
C12 H12 0.9300
C13 H13 0.9300
C14 H14A 0.9600
C14 H14B 0.9600
C14 H14C 0.9600
C15 C16 1.322(4)
C15 H15 0.9300
C16 C17 1.463(5)
C16 H16 0.9300
C17 C18 1.399(5)
C17 C22 1.383(5)
C18 C19 1.390(4)
C18 H18 0.9300
C19 C20 1.396(5)
C20 C21 1.361(5)
C21 C22 1.383(5)
C21 H21 0.9300
C22 H22 0.9300
C23 H23A 0.9600
C23 H23B 0.9600
C23 H23C 0.9600

loop_
_geom_hbond_atom_site_label_D
_geom_hbond_atom_site_label_H
_geom_hbond_atom_site_label_A
_geom_hbond_distance_DH
_geom_hbond_distance_HA
_geom_hbond_distance_DA
_geom_hbond_angle_DHA
_geom_hbond_site_symmetry_A
O3 H3 O4 1.10 1.98 2.647(4) 115.1 .
N1 H1B O3 1.06 1.93 2.864(4) 144.7 2_745
O1 H1A N2 1.17 1.79 2.811(4) 142.7 2_656

loop_
_geom_torsion_atom_site_label_1
_geom_torsion_atom_site_label_2
_geom_torsion_atom_site_label_3
_geom_torsion_atom_site_label_4
_geom_torsion
C5 N1 N2 C3 -0.6(4)
N1 N2 C3 C4 0.1(4)
N1 N2 C3 C6 179.4(3)
N2 C3 C4 C5 0.5(4)
C6 C3 C4 C5 -178.8(4)
N2 N1 C5 C4 0.9(4)
N2 N1 C5 C15 -178.3(3)
C3 C4 C5 N1 -0.8(4)
C3 C4 C5 C15 178.3(4)
N2 C3 C6 C7 -176.2(4)
C4 C3 C6 C7 3.0(6)
C3 C6 C7 C8 179.1(4)
C6 C7 C8 C13 -177.6(4)
C6 C7 C8 C9 1.7(6)
C13 C8 C9 C10 -2.4(6)
C7 C8 C9 C10 178.3(4)
C8 C9 C10 O2 179.5(3)
C8 C9 C10 C11 0.9(6)
C14 O2 C10 C9 6.9(5)
C14 O2 C10 C11 -174.4(3)
C9 C10 C11 O1 -178.5(3)
O2 C10 C11 O1 2.7(5)
C9 C10 C11 C12 1.2(6)
O2 C10 C11 C12 -177.6(4)
O1 C11 C12 C13 178.0(4)
C10 C11 C12 C13 -1.7(6)
C11 C12 C13 C8 0.1(7)
C9 C8 C13 C12 1.9(6)
C7 C8 C13 C12 -178.8(4)
N1 C5 C15 C16 -179.6(4)
C4 C5 C15 C16 1.4(7)
C5 C15 C16 C17 -178.9(4)
C15 C16 C17 C18 -7.2(7)
C15 C16 C17 C22 171.5(4)
C22 C17 C18 C19 0.0(6)
C16 C17 C18 C19 178.6(4)
C17 C18 C19 O4 179.4(4)
C17 C18 C19 C20 0.4(6)
C23 O4 C19 C18 15.6(6)
C23 O4 C19 C20 -165.3(4)
C18 C19 C20 O3 -179.8(3)
O4 C19 C20 O3 1.0(5)
C18 C19 C20 C21 -1.1(6)
O4 C19 C20 C21 179.8(4)
O3 C20 C21 C22 -179.7(4)
C19 C20 C21 C22 1.5(6)
C20 C21 C22 C17 -1.2(6)
C18 C17 C22 C21 0.5(6)
C16 C17 C22 C21 -178.3(4)
